data_7158913
loop_
_publ_author_name
'Liu, Qiuhua'
'Shen, Xiaorong'
'Dai, Ye'
'Zhang, Mengchen'
'Zhou, Zaichun'

_publ_section_title
;
 Porous Materials Formed by Four Self-construction Processes
;
_journal_name_full 'Organic &amp; Biomolecular Chemistry'
_journal_paper_doi 10.1039/D2OB01530G
_journal_year 2022
_chemical_compound_source methanol/chloroform
_chemical_formula_moiety 'C56 H32 O16'
_chemical_formula_sum 'C56 H32 O16'
_chemical_formula_weight 960.82
_chemical_name_common cyclomer-1
_chemical_name_systematic 1-tetramer
_space_group_IT_number 13
_space_group_name_Hall '-P 2yac'
_space_group_name_H-M_alt 'P 1 2/n 1'
_symmetry_cell_setting monoclinic
_symmetry_space_group_name_H-M 'P 1 2/n 1'
_atom_sites_solution_hydrogens geom
_atom_sites_solution_primary direct
_atom_sites_solution_secondary difmap
_audit_creation_method SHELXL-97
_audit_update_record
;
2022-08-22 deposited with the CCDC.	2022-10-03 downloaded from the CCDC.
;
_cell_angle_alpha 90.00
_cell_angle_beta 92.16(3)
_cell_angle_gamma 90.00
_cell_formula_units_Z 2
_cell_length_a 18.435(4)
_cell_length_b 7.4378(15)
_cell_length_c 19.155(4)
_cell_measurement_reflns_used 6770
_cell_measurement_temperature 113(2)
_cell_measurement_theta_max 27.9024
_cell_measurement_theta_min 1.5050
_cell_volume 2624.6(10)
_computing_cell_refinement crystalclear
_computing_data_collection crystalclear
_computing_data_reduction crystalclear
_computing_molecular_graphics 'Bruker SHELXTL'
_computing_publication_material 'Bruker SHELXTL'
_computing_structure_refinement 'SHELXL-97 (Sheldrick, 1997)'
_computing_structure_solution 'SHELXS-97 (Sheldrick, 1990)'
_diffrn_ambient_temperature 113(2)
_diffrn_measured_fraction_theta_full 0.997
_diffrn_measured_fraction_theta_max 0.997
_diffrn_measurement_device_type 'rigaku saturn'
_diffrn_measurement_method '\w scans'
_diffrn_radiation_monochromator confocal
_diffrn_radiation_source 'rotating anode'
_diffrn_radiation_type MoK\a
_diffrn_radiation_wavelength 0.71073
_diffrn_reflns_av_R_equivalents 0.0376
_diffrn_reflns_av_sigmaI/netI 0.0255
_diffrn_reflns_limit_h_max 21
_diffrn_reflns_limit_h_min -21
_diffrn_reflns_limit_k_max 8
_diffrn_reflns_limit_k_min -8
_diffrn_reflns_limit_l_max 22
_diffrn_reflns_limit_l_min -22
_diffrn_reflns_number 25707
_diffrn_reflns_theta_full 25.02
_diffrn_reflns_theta_max 25.02
_diffrn_reflns_theta_min 1.51
_diffrn_standards_decay_% 0
_diffrn_standards_interval_count 0
_diffrn_standards_interval_time 0
_diffrn_standards_number 0
_exptl_absorpt_coefficient_mu 0.090
_exptl_absorpt_correction_T_max 0.9893
_exptl_absorpt_correction_T_min 0.9822
_exptl_absorpt_correction_type multi-scan
_exptl_absorpt_process_details crystalclear
_exptl_crystal_colour colourless
_exptl_crystal_density_diffrn 1.216
_exptl_crystal_density_method 'not measured'
_exptl_crystal_F_000 992
_exptl_crystal_recrystallization_method 'Re-crystallisation from solvent: chloroform'
_exptl_crystal_size_max 0.20
_exptl_crystal_size_mid 0.18
_exptl_crystal_size_min 0.12
_refine_diff_density_max 1.600
_refine_diff_density_min -0.411
_refine_diff_density_rms 0.179
_refine_ls_extinction_coef 0.136(19)
_refine_ls_extinction_expression Fc^*^=kFc[1+0.001xFc^2^\l^3^/sin(2\q)]^-1/4^
_refine_ls_extinction_method SHELXL
_refine_ls_goodness_of_fit_ref 1.160
_refine_ls_hydrogen_treatment constr
_refine_ls_matrix_type full
_refine_ls_number_parameters 326
_refine_ls_number_reflns 4619
_refine_ls_number_restraints 6
_refine_ls_restrained_S_all 1.163
_refine_ls_R_factor_all 0.1147
_refine_ls_R_factor_gt 0.1063
_refine_ls_shift/su_max 0.000
_refine_ls_shift/su_mean 0.000
_refine_ls_structure_factor_coef Fsqd
_refine_ls_weighting_details 'calc w=1/[\s^2^(Fo^2^)+(0.3000P)^2^+0.0000P] where P=(Fo^2^+2Fc^2^)/3'
_refine_ls_weighting_scheme calc
_refine_ls_wR_factor_gt 0.3520
_refine_ls_wR_factor_ref 0.3678
_reflns_number_gt 3967
_reflns_number_total 4619
_reflns_threshold_expression >2sigma(I)
_cod_data_source_file d2ob01530g2.cif
_cod_data_source_block poCOO4+4
_cod_depositor_comments
;
The following automatic conversions were performed:

data item '_exptl_absorpt_correction_type' value 'MULTI-SCAN' was
changed to 'multi-scan' in accordance with the
/home/data/users/saulius/crontab/automatic-downloads/rss-feeds/RSC/lib/dictionaries/cif_core.dic
dictionary named 'cif_core.dic' version 2.4.2 last updated on
2011-04-26.

data item '_refine_ls_hydrogen_treatment' value 'CONSTR' was changed
to 'constr' in accordance with the
/home/data/users/saulius/crontab/automatic-downloads/rss-feeds/RSC/lib/dictionaries/cif_core.dic
dictionary named 'cif_core.dic' version 2.4.2 last updated on
2011-04-26.

data item '_symmetry_cell_setting' value 'Monoclinic' was changed to
'monoclinic' in accordance with the
/home/data/users/saulius/crontab/automatic-downloads/rss-feeds/RSC/lib/dictionaries/cif_core.dic
dictionary named 'cif_core.dic' version 2.4.2 last updated on
2011-04-26.

Automatic conversion script
Id: cif_fix_values 7556 2019-12-06 15:28:31Z antanas 
;
_cod_original_cell_volume 2624.6(9)
_cod_original_sg_symbol_H-M P2/n
_cod_database_code 7158913

loop_
_symmetry_equiv_pos_as_xyz
'x, y, z'
'-x+1/2, y, -z+1/2'
'-x, -y, -z'
'x-1/2, -y, z-1/2'

loop_
_atom_site_label
_atom_site_type_symbol
_atom_site_fract_x
_atom_site_fract_y
_atom_site_fract_z
_atom_site_U_iso_or_equiv
_atom_site_adp_type
_atom_site_occupancy
_atom_site_symmetry_multiplicity
_atom_site_calc_flag
_atom_site_refinement_flags
_atom_site_disorder_assembly
_atom_site_disorder_group
O1 O 0.73441(12) 0.4175(3) 0.50504(11) 0.0299(7) Uani 1 1 d . . .
O2 O 0.68259(17) 0.1735(3) 0.55225(15) 0.0552(9) Uani 1 1 d U . .
O3 O 0.49778(11) 0.9984(3) 0.64896(11) 0.0298(6) Uani 1 1 d . . .
O4 O 0.43261(13) 0.7702(3) 0.69238(14) 0.0395(7) Uani 1 1 d . . .
O5 O 0.46739(12) 1.0737(3) 0.78422(11) 0.0303(7) Uani 1 1 d . . .
O6 O 0.50187(15) 1.3252(3) 0.84200(14) 0.0460(8) Uani 1 1 d . . .
O7 O 0.63084(11) 0.5120(3) 1.02306(11) 0.0282(6) Uani 1 1 d . . .
O8 O 0.67473(15) 0.7427(3) 1.08620(13) 0.0436(8) Uani 1 1 d . . .
C1 C 0.68755(19) 0.3334(4) 0.54712(17) 0.0357(8) Uani 1 1 d . . .
C2 C 0.64177(19) 0.4683(4) 0.58302(17) 0.0343(8) Uani 1 1 d . . .
C3 C 0.65106(18) 0.6518(4) 0.57388(16) 0.0316(8) Uani 1 1 d . . .
H3 H 0.6905 0.6955 0.5482 0.038 Uiso 1 1 calc R . .
C4 C 0.60249(17) 0.7716(4) 0.60241(16) 0.0301(8) Uani 1 1 d . . .
H4 H 0.6087 0.8975 0.5969 0.036 Uiso 1 1 calc R . .
C5 C 0.54453(16) 0.7046(4) 0.63916(16) 0.0299(8) Uani 1 1 d . . .
C6 C 0.5372(2) 0.5229(5) 0.6508(2) 0.0417(10) Uani 1 1 d . . .
H6 H 0.4984 0.4794 0.6774 0.050 Uiso 1 1 calc R . .
C7 C 0.5864(2) 0.4040(4) 0.6237(2) 0.0440(10) Uani 1 1 d . . .
H7 H 0.5825 0.2789 0.6327 0.053 Uiso 1 1 calc R . .
C8 C 0.48575(16) 0.8229(4) 0.66426(16) 0.0288(8) Uani 1 1 d . . .
C9 C 0.44073(16) 1.1178(4) 0.66365(16) 0.0285(8) Uani 1 1 d . . .
C10 C 0.40217(18) 1.1927(4) 0.60869(17) 0.0336(8) Uani 1 1 d . . .
H10 H 0.4123 1.1603 0.5621 0.040 Uiso 1 1 calc R . .
C11 C 0.34802(19) 1.3166(5) 0.62173(17) 0.0367(9) Uani 1 1 d . . .
H11 H 0.3210 1.3700 0.5839 0.044 Uiso 1 1 calc R . .
C12 C 0.33321(18) 1.3628(5) 0.69060(17) 0.0363(9) Uani 1 1 d . . .
H12 H 0.2961 1.4475 0.6996 0.044 Uiso 1 1 calc R . .
C13 C 0.37254(17) 1.2853(4) 0.74527(16) 0.0315(8) Uani 1 1 d . . .
H13 H 0.3621 1.3145 0.7921 0.038 Uiso 1 1 calc R . .
C14 C 0.42702(16) 1.1653(4) 0.73164(15) 0.0274(8) Uani 1 1 d . . .
C15 C 0.50144(16) 1.1642(4) 0.83667(16) 0.0298(8) Uani 1 1 d . . .
C16 C 0.53820(17) 1.0367(4) 0.88646(16) 0.0300(8) Uani 1 1 d . . .
C17 C 0.53797(17) 0.8525(4) 0.87401(17) 0.0319(8) Uani 1 1 d . . .
H17 H 0.5157 0.8063 0.8322 0.038 Uiso 1 1 calc R . .
C18 C 0.57020(17) 0.7364(4) 0.92253(16) 0.0297(8) Uani 1 1 d . . .
H18 H 0.5690 0.6102 0.9148 0.036 Uiso 1 1 calc R . .
C19 C 0.60397(15) 0.8056(4) 0.98196(15) 0.0273(8) Uani 1 1 d . . .
C20 C 0.60578(17) 0.9907(4) 0.99376(16) 0.0319(8) Uani 1 1 d . . .
H20 H 0.6295 1.0373 1.0347 0.038 Uiso 1 1 calc R . .
C21 C 0.57282(18) 1.1063(4) 0.94551(17) 0.0335(8) Uani 1 1 d . . .
H21 H 0.5741 1.2325 0.9531 0.040 Uiso 1 1 calc R . .
C22 C 0.64049(16) 0.6900(4) 1.03641(15) 0.0264(8) Uani 1 1 d . . .
C23 C 0.66702(16) 0.3933(4) 1.06869(15) 0.0247(7) Uani 1 1 d . . .
C24 C 0.73419(15) 0.3288(4) 1.05099(14) 0.0241(7) Uani 1 1 d . . .
C25 C 0.76974(17) 0.2011(4) 1.09177(16) 0.0299(8) Uani 1 1 d . . .
H25 H 0.8157 0.1560 1.0793 0.036 Uiso 1 1 calc R . .
C26 C 0.73705(18) 0.1402(4) 1.15123(16) 0.0335(8) Uani 1 1 d . . .
H26 H 0.7604 0.0499 1.1790 0.040 Uiso 1 1 calc R . .
C27 C 0.67112(19) 0.2083(4) 1.17083(17) 0.0351(8) Uani 1 1 d . . .
H27 H 0.6502 0.1681 1.2126 0.042 Uiso 1 1 calc R . .
C28 C 0.63553(17) 0.3364(4) 1.12891(16) 0.0302(8) Uani 1 1 d . . .
H28 H 0.5901 0.3840 1.1417 0.036 Uiso 1 1 calc R . .

loop_
_atom_site_aniso_label
_atom_site_aniso_U_11
_atom_site_aniso_U_22
_atom_site_aniso_U_33
_atom_site_aniso_U_23
_atom_site_aniso_U_13
_atom_site_aniso_U_12
O1 0.0317(12) 0.0261(13) 0.0325(12) -0.0031(8) 0.0087(9) 0.0014(8)
O2 0.0747(19) 0.0266(15) 0.0670(18) 0.0074(12) 0.0380(15) 0.0103(12)
O3 0.0317(12) 0.0232(12) 0.0349(12) 0.0004(9) 0.0042(9) 0.0052(9)
O4 0.0365(14) 0.0259(13) 0.0572(16) -0.0042(10) 0.0174(11) -0.0012(9)
O5 0.0395(13) 0.0225(12) 0.0282(12) 0.0002(8) -0.0067(9) 0.0048(8)
O6 0.0567(16) 0.0235(14) 0.0560(16) 0.0003(11) -0.0245(12) 0.0033(11)
O7 0.0340(12) 0.0189(11) 0.0313(12) -0.0011(8) -0.0049(9) 0.0013(8)
O8 0.0643(17) 0.0265(14) 0.0381(14) 0.0008(10) -0.0214(12) -0.0063(11)
C1 0.0449(19) 0.0248(18) 0.0382(18) 0.0064(13) 0.0130(14) 0.0050(14)
C2 0.0408(18) 0.0250(17) 0.0379(17) 0.0030(14) 0.0116(14) 0.0038(13)
C3 0.0354(16) 0.0279(17) 0.0320(16) -0.0002(13) 0.0098(12) 0.0008(13)
C4 0.0343(17) 0.0238(16) 0.0323(16) 0.0007(12) 0.0026(12) 0.0002(12)
C5 0.0322(16) 0.0233(16) 0.0344(16) -0.0025(13) 0.0060(13) 0.0032(12)
C6 0.046(2) 0.0241(18) 0.057(2) 0.0028(15) 0.0226(17) -0.0014(14)
C7 0.054(2) 0.0210(18) 0.059(2) 0.0042(15) 0.0231(18) 0.0060(14)
C8 0.0278(16) 0.0260(17) 0.0327(17) -0.0016(12) 0.0018(12) 0.0008(12)
C9 0.0313(16) 0.0221(15) 0.0322(16) -0.0015(12) 0.0016(12) 0.0026(12)
C10 0.0404(18) 0.0309(18) 0.0291(16) -0.0034(13) -0.0030(13) 0.0051(13)
C11 0.0383(18) 0.040(2) 0.0314(17) 0.0023(14) -0.0074(13) 0.0102(14)
C12 0.0354(17) 0.0332(18) 0.0402(19) -0.0011(14) 0.0003(13) 0.0092(14)
C13 0.0359(17) 0.0280(17) 0.0306(16) -0.0022(13) 0.0012(12) 0.0046(13)
C14 0.0306(16) 0.0226(16) 0.0283(16) 0.0006(12) -0.0070(12) 0.0016(12)
C15 0.0330(16) 0.0232(17) 0.0329(17) -0.0004(12) -0.0058(13) 0.0033(12)
C16 0.0316(16) 0.0248(17) 0.0335(16) 0.0009(13) -0.0022(13) 0.0016(12)
C17 0.0342(16) 0.0248(16) 0.0360(17) -0.0028(13) -0.0062(13) 0.0002(12)
C18 0.0352(17) 0.0212(16) 0.0325(16) -0.0013(12) -0.0011(13) -0.0001(12)
C19 0.0258(15) 0.0236(16) 0.0323(16) 0.0009(12) -0.0012(12) -0.0018(11)
C20 0.0369(17) 0.0252(17) 0.0330(17) -0.0025(12) -0.0057(13) -0.0018(12)
C21 0.0412(18) 0.0204(16) 0.0380(18) -0.0022(13) -0.0099(14) -0.0007(13)
C22 0.0309(15) 0.0198(16) 0.0285(15) -0.0024(12) -0.0002(12) -0.0008(11)
C23 0.0279(15) 0.0188(15) 0.0269(15) -0.0008(11) -0.0032(11) -0.0025(11)
C24 0.0271(15) 0.0195(15) 0.0258(15) -0.0008(11) 0.0035(11) -0.0048(11)
C25 0.0276(15) 0.0277(17) 0.0343(16) -0.0017(13) -0.0016(12) 0.0007(12)
C26 0.0430(18) 0.0263(17) 0.0306(16) 0.0039(13) -0.0058(13) -0.0017(13)
C27 0.0466(19) 0.0299(18) 0.0291(16) 0.0013(13) 0.0077(13) -0.0048(14)
C28 0.0319(16) 0.0266(17) 0.0324(17) -0.0033(12) 0.0062(12) -0.0007(12)

loop_
_atom_type_symbol
_atom_type_description
_atom_type_scat_dispersion_real
_atom_type_scat_dispersion_imag
_atom_type_scat_source
C C 0.0033 0.0016 'International Tables Vol C Tables 4.2.6.8 and 6.1.1.4'
H H 0.0000 0.0000 'International Tables Vol C Tables 4.2.6.8 and 6.1.1.4'
O O 0.0106 0.0060 'International Tables Vol C Tables 4.2.6.8 and 6.1.1.4'

loop_
_geom_angle_atom_site_label_1
_geom_angle_atom_site_label_2
_geom_angle_atom_site_label_3
_geom_angle
_geom_angle_site_symmetry_1
_geom_angle_site_symmetry_3
_geom_angle_publ_flag
C1 O1 C24 121.9(2) . 2_656 ?
C8 O3 C9 115.6(2) . . ?
C15 O5 C14 120.8(2) . . ?
C22 O7 C23 116.3(2) . . ?
O2 C1 O1 124.0(3) . . ?
O2 C1 C2 125.6(3) . . ?
O1 C1 C2 110.3(3) . . ?
C3 C2 C7 120.4(3) . . ?
C3 C2 C1 121.8(3) . . ?
C7 C2 C1 117.7(3) . . ?
C2 C3 C4 119.8(3) . . ?
C2 C3 H3 120.1 . . ?
C4 C3 H3 120.1 . . ?
C3 C4 C5 119.2(3) . . ?
C3 C4 H4 120.4 . . ?
C5 C4 H4 120.4 . . ?
C6 C5 C4 121.0(3) . . ?
C6 C5 C8 116.7(3) . . ?
C4 C5 C8 122.2(3) . . ?
C5 C6 C7 119.8(3) . . ?
C5 C6 H6 120.1 . . ?
C7 C6 H6 120.1 . . ?
C6 C7 C2 119.8(3) . . ?
C6 C7 H7 120.1 . . ?
C2 C7 H7 120.1 . . ?
O4 C8 O3 123.6(3) . . ?
O4 C8 C5 124.6(3) . . ?
O3 C8 C5 111.8(2) . . ?
C10 C9 C14 120.9(3) . . ?
C10 C9 O3 118.2(3) . . ?
C14 C9 O3 120.8(3) . . ?
C9 C10 C11 119.3(3) . . ?
C9 C10 H10 120.4 . . ?
C11 C10 H10 120.4 . . ?
C10 C11 C12 120.0(3) . . ?
C10 C11 H11 120.0 . . ?
C12 C11 H11 120.0 . . ?
C13 C12 C11 119.8(3) . . ?
C13 C12 H12 120.1 . . ?
C11 C12 H12 120.1 . . ?
C14 C13 C12 119.6(3) . . ?
C14 C13 H13 120.2 . . ?
C12 C13 H13 120.2 . . ?
C13 C14 C9 120.4(3) . . ?
C13 C14 O5 123.3(3) . . ?
C9 C14 O5 116.1(3) . . ?
O6 C15 O5 124.3(3) . . ?
O6 C15 C16 125.4(3) . . ?
O5 C15 C16 110.3(3) . . ?
C21 C16 C17 120.6(3) . . ?
C21 C16 C15 118.1(3) . . ?
C17 C16 C15 121.3(3) . . ?
C18 C17 C16 120.0(3) . . ?
C18 C17 H17 120.0 . . ?
C16 C17 H17 120.0 . . ?
C19 C18 C17 119.4(3) . . ?
C19 C18 H18 120.3 . . ?
C17 C18 H18 120.3 . . ?
C18 C19 C20 120.7(3) . . ?
C18 C19 C22 122.7(3) . . ?
C20 C19 C22 116.6(3) . . ?
C21 C20 C19 119.8(3) . . ?
C21 C20 H20 120.1 . . ?
C19 C20 H20 120.1 . . ?
C16 C21 C20 119.5(3) . . ?
C16 C21 H21 120.3 . . ?
C20 C21 H21 120.3 . . ?
O8 C22 O7 122.2(3) . . ?
O8 C22 C19 125.6(3) . . ?
O7 C22 C19 112.2(2) . . ?
C28 C23 C24 120.6(3) . . ?
C28 C23 O7 120.8(3) . . ?
C24 C23 O7 118.5(3) . . ?
C25 C24 C23 120.7(3) . . ?
C25 C24 O1 123.8(3) . 2_656 ?
C23 C24 O1 115.1(2) . 2_656 ?
C24 C25 C26 118.6(3) . . ?
C24 C25 H25 120.7 . . ?
C26 C25 H25 120.7 . . ?
C27 C26 C25 121.2(3) . . ?
C27 C26 H26 119.4 . . ?
C25 C26 H26 119.4 . . ?
C26 C27 C28 119.6(3) . . ?
C26 C27 H27 120.2 . . ?
C28 C27 H27 120.2 . . ?
C23 C28 C27 119.2(3) . . ?
C23 C28 H28 120.4 . . ?
C27 C28 H28 120.4 . . ?

loop_
_geom_bond_atom_site_label_1
_geom_bond_atom_site_label_2
_geom_bond_distance
_geom_bond_site_symmetry_2
_geom_bond_publ_flag
O1 C1 1.356(4) . ?
O1 C24 1.403(3) 2_656 ?
O2 C1 1.197(4) . ?
O3 C8 1.358(4) . ?
O3 C9 1.413(4) . ?
O4 C8 1.201(4) . ?
O5 C15 1.345(4) . ?
O5 C14 1.406(3) . ?
O6 C15 1.202(4) . ?
O7 C22 1.358(4) . ?
O7 C23 1.395(4) . ?
O8 C22 1.190(4) . ?
C1 C2 1.495(4) . ?
C2 C3 1.388(5) . ?
C2 C7 1.392(5) . ?
C3 C4 1.389(4) . ?
C3 H3 0.9500 . ?
C4 C5 1.393(4) . ?
C4 H4 0.9500 . ?
C5 C6 1.378(5) . ?
C5 C8 1.489(4) . ?
C6 C7 1.383(5) . ?
C6 H6 0.9500 . ?
C7 H7 0.9500 . ?
C9 C10 1.367(4) . ?
C9 C14 1.382(4) . ?
C10 C11 1.388(5) . ?
C10 H10 0.9500 . ?
C11 C12 1.400(5) . ?
C11 H11 0.9500 . ?
C12 C13 1.378(5) . ?
C12 H12 0.9500 . ?
C13 C14 1.376(4) . ?
C13 H13 0.9500 . ?
C15 C16 1.490(4) . ?
C16 C21 1.379(4) . ?
C16 C17 1.390(4) . ?
C17 C18 1.386(4) . ?
C17 H17 0.9500 . ?
C18 C19 1.377(4) . ?
C18 H18 0.9500 . ?
C19 C20 1.395(4) . ?
C19 C22 1.493(4) . ?
C20 C21 1.386(4) . ?
C20 H20 0.9500 . ?
C21 H21 0.9500 . ?
C23 C28 1.377(4) . ?
C23 C24 1.382(4) . ?
C24 C25 1.380(4) . ?
C24 O1 1.403(3) 2_656 ?
C25 C26 1.385(5) . ?
C25 H25 0.9500 . ?
C26 C27 1.382(5) . ?
C26 H26 0.9500 . ?
C27 C28 1.394(5) . ?
C27 H27 0.9500 . ?
C28 H28 0.9500 . ?

loop_
_geom_torsion_atom_site_label_1
_geom_torsion_atom_site_label_2
_geom_torsion_atom_site_label_3
_geom_torsion_atom_site_label_4
_geom_torsion
_geom_torsion_site_symmetry_1
_geom_torsion_site_symmetry_2
_geom_torsion_site_symmetry_3
_geom_torsion_site_symmetry_4
_geom_torsion_publ_flag
C24 O1 C1 O2 19.3(5) 2_656 . . . ?
C24 O1 C1 C2 -158.4(3) 2_656 . . . ?
O2 C1 C2 C3 -179.8(4) . . . . ?
O1 C1 C2 C3 -2.2(5) . . . . ?
O2 C1 C2 C7 -3.0(6) . . . . ?
O1 C1 C2 C7 174.6(3) . . . . ?
C7 C2 C3 C4 -3.4(5) . . . . ?
C1 C2 C3 C4 173.3(3) . . . . ?
C2 C3 C4 C5 -0.8(5) . . . . ?
C3 C4 C5 C6 3.6(5) . . . . ?
C3 C4 C5 C8 -173.0(3) . . . . ?
C4 C5 C6 C7 -2.3(5) . . . . ?
C8 C5 C6 C7 174.5(3) . . . . ?
C5 C6 C7 C2 -1.9(6) . . . . ?
C3 C2 C7 C6 4.8(6) . . . . ?
C1 C2 C7 C6 -172.1(3) . . . . ?
C9 O3 C8 O4 -4.5(4) . . . . ?
C9 O3 C8 C5 173.0(2) . . . . ?
C6 C5 C8 O4 -1.4(5) . . . . ?
C4 C5 C8 O4 175.3(3) . . . . ?
C6 C5 C8 O3 -178.9(3) . . . . ?
C4 C5 C8 O3 -2.1(4) . . . . ?
C8 O3 C9 C10 -109.8(3) . . . . ?
C8 O3 C9 C14 73.8(4) . . . . ?
C14 C9 C10 C11 -0.7(5) . . . . ?
O3 C9 C10 C11 -177.1(3) . . . . ?
C9 C10 C11 C12 -0.3(5) . . . . ?
C10 C11 C12 C13 0.1(5) . . . . ?
C11 C12 C13 C14 1.2(5) . . . . ?
C12 C13 C14 C9 -2.2(5) . . . . ?
C12 C13 C14 O5 -176.9(3) . . . . ?
C10 C9 C14 C13 2.0(5) . . . . ?
O3 C9 C14 C13 178.3(3) . . . . ?
C10 C9 C14 O5 177.0(3) . . . . ?
O3 C9 C14 O5 -6.7(4) . . . . ?
C15 O5 C14 C13 -53.8(4) . . . . ?
C15 O5 C14 C9 131.4(3) . . . . ?
C14 O5 C15 O6 -1.9(5) . . . . ?
C14 O5 C15 C16 178.2(3) . . . . ?
O6 C15 C16 C21 3.4(5) . . . . ?
O5 C15 C16 C21 -176.8(3) . . . . ?
O6 C15 C16 C17 -176.5(3) . . . . ?
O5 C15 C16 C17 3.4(4) . . . . ?
C21 C16 C17 C18 2.6(5) . . . . ?
C15 C16 C17 C18 -177.5(3) . . . . ?
C16 C17 C18 C19 -1.8(5) . . . . ?
C17 C18 C19 C20 0.2(5) . . . . ?
C17 C18 C19 C22 -179.4(3) . . . . ?
C18 C19 C20 C21 0.5(5) . . . . ?
C22 C19 C20 C21 -179.8(3) . . . . ?
C17 C16 C21 C20 -1.9(5) . . . . ?
C15 C16 C21 C20 178.2(3) . . . . ?
C19 C20 C21 C16 0.3(5) . . . . ?
C23 O7 C22 O8 -3.8(4) . . . . ?
C23 O7 C22 C19 175.9(2) . . . . ?
C18 C19 C22 O8 174.5(3) . . . . ?
C20 C19 C22 O8 -5.2(5) . . . . ?
C18 C19 C22 O7 -5.2(4) . . . . ?
C20 C19 C22 O7 175.1(3) . . . . ?
C22 O7 C23 C28 87.8(3) . . . . ?
C22 O7 C23 C24 -94.4(3) . . . . ?
C28 C23 C24 C25 2.6(4) . . . . ?
O7 C23 C24 C25 -175.2(2) . . . . ?
C28 C23 C24 O1 -170.2(3) . . . 2_656 ?
O7 C23 C24 O1 12.0(4) . . . 2_656 ?
C23 C24 C25 C26 -0.7(4) . . . . ?
O1 C24 C25 C26 171.5(3) 2_656 . . . ?
C24 C25 C26 C27 -1.7(5) . . . . ?
C25 C26 C27 C28 2.2(5) . . . . ?
C24 C23 C28 C27 -2.1(4) . . . . ?
O7 C23 C28 C27 175.7(3) . . . . ?
C26 C27 C28 C23 -0.2(5) . . . . ?
